data_4342917
loop_
_publ_author_name
'Benmansour, Samia'
'Vall\'es-Garc\'ia, Cristina'
'G\'omez-Claramunt, Patricia'
'M\'inguez Espallargas, Guillermo'
'G\'omez-Garc\'ia, Carlos J'

_publ_section_title
;
 2D and 3D Anilato-Based Heterometallic M(I)M(III) Lattices: The Missing
 Link.
;
_journal_issue 11
_journal_name_full 'Inorganic chemistry'
_journal_page_first 5410
_journal_page_last 5418
_journal_paper_doi 10.1021/acs.inorgchem.5b00451
_journal_volume 54
_journal_year 2015
_chemical_formula_sum 'C44 H60 Br6 Cr Na O12 P2'
_chemical_formula_weight 1397.31
_chemical_name_systematic
; 
 ? 
;
_space_group_IT_number 4
_symmetry_cell_setting monoclinic
_symmetry_space_group_name_Hall 'P 2yb'
_symmetry_space_group_name_H-M 'P 1 21 1'
_atom_sites_solution_hydrogens geom
_atom_sites_solution_primary direct
_atom_sites_solution_secondary difmap
_audit_creation_method SHELXL-97
_cell_angle_alpha 90.00
_cell_angle_beta 104.868(4)
_cell_angle_gamma 90.00
_cell_formula_units_Z 2
_cell_length_a 9.8809(4)
_cell_length_b 23.8659(8)
_cell_length_c 12.4131(4)
_cell_measurement_reflns_used 11387
_cell_measurement_temperature 120(2)
_cell_measurement_theta_max 24.9719
_cell_measurement_theta_min 3.0662
_cell_volume 2829.21(18)
_computing_structure_refinement 'SHELXL-97 (Sheldrick, 1997)'
_computing_structure_solution 'SHELXS-97 (Sheldrick, 1990)'
_diffrn_ambient_temperature 120(2)
_diffrn_measured_fraction_theta_full 0.998
_diffrn_measured_fraction_theta_max 0.998
_diffrn_measurement_device_type 'SuperNova, Single source at offset), Sapphire3'
_diffrn_measurement_method '\w scans'
_diffrn_radiation_monochromator mirror
_diffrn_radiation_source 'SuperNova (Mo) X-ray Source'
_diffrn_radiation_type MoK\a
_diffrn_radiation_wavelength 0.71073
_diffrn_reflns_av_R_equivalents 0.0412
_diffrn_reflns_av_sigmaI/netI 0.0416
_diffrn_reflns_limit_h_max 11
_diffrn_reflns_limit_h_min -11
_diffrn_reflns_limit_k_max 28
_diffrn_reflns_limit_k_min -28
_diffrn_reflns_limit_l_max 14
_diffrn_reflns_limit_l_min -14
_diffrn_reflns_number 35207
_diffrn_reflns_theta_full 25.00
_diffrn_reflns_theta_max 25.03
_diffrn_reflns_theta_min 3.07
_exptl_absorpt_coefficient_mu 4.556
_exptl_absorpt_correction_T_max 1.00000
_exptl_absorpt_correction_T_min 0.84452
_exptl_absorpt_correction_type multi-scan
_exptl_absorpt_process_details
;
CrysAlisPro, Agilent Technologies,
Version 1.171.35.19 (release 27-10-2011 CrysAlis171 .NET)
(compiled Oct 27 2011,15:02:11)
Empirical absorption correction using spherical harmonics,
 implemented in SCALE3 ABSPACK scaling algorithm.
;
_exptl_crystal_colour red
_exptl_crystal_density_diffrn 1.640
_exptl_crystal_density_method 'not measured'
_exptl_crystal_description rhombic
_exptl_crystal_F_000 1390
_exptl_crystal_size_max 0.16
_exptl_crystal_size_mid 0.12
_exptl_crystal_size_min 0.10
_refine_diff_density_max 1.104
_refine_diff_density_min -1.140
_refine_diff_density_rms 0.072
_refine_ls_abs_structure_details 'Flack H D (1983), Acta Cryst. A39, 876-881'
_refine_ls_abs_structure_Flack 0.456(6)
_refine_ls_extinction_method none
_refine_ls_goodness_of_fit_ref 1.043
_refine_ls_hydrogen_treatment constr
_refine_ls_matrix_type full
_refine_ls_number_parameters 604
_refine_ls_number_reflns 9979
_refine_ls_number_restraints 2
_refine_ls_restrained_S_all 1.044
_refine_ls_R_factor_all 0.0366
_refine_ls_R_factor_gt 0.0326
_refine_ls_shift/su_max 0.000
_refine_ls_shift/su_mean 0.000
_refine_ls_structure_factor_coef Fsqd
_refine_ls_weighting_details 'calc w=1/[\s^2^(Fo^2^)+(0.0328P)^2^+1.8288P] where P=(Fo^2^+2Fc^2^)/3'
_refine_ls_weighting_scheme calc
_refine_ls_wR_factor_gt 0.0732
_refine_ls_wR_factor_ref 0.0758
_reflns_number_gt 9329
_reflns_number_total 9979
_reflns_threshold_expression >2sigma(I)
_cod_data_source_file ic5b00451_si_002.cif
_cod_data_source_block cv22oa
_cod_depositor_comments
;
The following automatic conversions were performed:

'_symmetry_cell_setting' value 'Monoclinic' changed to 'monoclinic'
according to
/usr/data/users/saulius/crontab/automatic-downloads/rss-feeds/ACS/lib/dictionaries/cif_core.dic
dictionary named 'cif_core.dic' version 2.4.2 from 2011-04-26.

Automatic conversion script
Id: cif_fix_values 3271 2015-04-21 07:52:19Z andrius 

 Adding full bibliography for 4342914--4342917.cif.
;
_cod_original_cell_volume 2829.21(17)
_cod_original_sg_symbol_H-M P21
_cod_database_code 4342917

loop_
_symmetry_equiv_pos_as_xyz
'x, y, z'
'-x, y+1/2, -z'

loop_
_atom_site_label
_atom_site_type_symbol
_atom_site_fract_x
_atom_site_fract_y
_atom_site_fract_z
_atom_site_U_iso_or_equiv
_atom_site_adp_type
_atom_site_occupancy
_atom_site_symmetry_multiplicity
_atom_site_calc_flag
_atom_site_refinement_flags
Cr1 Cr -0.23034(7) 0.22184(3) 0.67540(5) 0.01928(15) Uani 1 1 d .
Na1 Na 0.26382(18) 0.04527(7) 1.17792(13) 0.0226(4) Uani 1 1 d .
C1 C 0.0701(5) 0.11079(18) 0.8361(4) 0.0222(10) Uani 1 1 d .
Br1 Br 0.13551(6) 0.06873(2) 0.73056(4) 0.03698(13) Uani 1 1 d .
C2 C -0.0258(4) 0.15236(17) 0.7998(4) 0.0183(9) Uani 1 1 d .
O2 O -0.0774(3) 0.16628(13) 0.6977(2) 0.0223(7) Uani 1 1 d .
C3 C -0.0810(4) 0.18568(17) 0.8833(4) 0.0184(9) Uani 1 1 d .
O3 O -0.1817(3) 0.21947(12) 0.8395(2) 0.0210(6) Uani 1 1 d .
C4 C -0.0240(4) 0.17829(18) 0.9953(4) 0.0207(9) Uani 1 1 d .
Br4 Br -0.08636(5) 0.22320(2) 1.09780(4) 0.03657(13) Uani 1 1 d .
C5 C 0.0728(5) 0.13475(19) 1.0371(4) 0.0222(10) Uani 1 1 d D
O5 O 0.1182(4) 0.12261(14) 1.1355(3) 0.0304(8) Uani 1 1 d .
C6 C 0.1246(4) 0.09834(17) 0.9505(3) 0.0179(9) Uani 1 1 d D
O6 O 0.2097(3) 0.06134(13) 0.9879(2) 0.0271(7) Uani 1 1 d .
C11 C -0.3911(4) 0.37216(18) 0.7349(4) 0.0237(10) Uani 1 1 d .
Br11 Br -0.58602(5) 0.36553(2) 0.72012(5) 0.03889(14) Uani 1 1 d .
C12 C -0.3202(4) 0.32739(18) 0.7078(4) 0.0194(9) Uani 1 1 d .
O12 O -0.3733(3) 0.27906(12) 0.6712(3) 0.0232(7) Uani 1 1 d .
C13 C -0.1630(4) 0.33188(18) 0.7190(4) 0.0200(10) Uani 1 1 d .
O13 O -0.1079(3) 0.28758(12) 0.6875(2) 0.0220(7) Uani 1 1 d .
C14 C -0.0939(4) 0.37956(18) 0.7609(4) 0.0213(10) Uani 1 1 d .
Br14 Br 0.10304(5) 0.38380(2) 0.78093(5) 0.03535(13) Uani 1 1 d .
C15 C -0.1629(5) 0.42690(18) 0.7910(4) 0.0235(10) Uani 1 1 d .
O15 O -0.1063(3) 0.47161(13) 0.8255(3) 0.0293(8) Uani 1 1 d .
C16 C -0.3236(5) 0.42170(18) 0.7805(4) 0.0233(10) Uani 1 1 d .
O16 O -0.3805(3) 0.46113(13) 0.8142(3) 0.0282(8) Uani 1 1 d .
C21 C -0.5007(5) 0.09915(19) 0.5204(4) 0.0228(10) Uani 1 1 d .
Br21 Br -0.56318(6) 0.05669(2) 0.62699(4) 0.04330(15) Uani 1 1 d .
C22 C -0.4120(4) 0.14304(17) 0.5544(4) 0.0182(9) Uani 1 1 d .
O22 O -0.3660(3) 0.15967(13) 0.6561(2) 0.0227(7) Uani 1 1 d .
C23 C -0.3609(4) 0.17719(18) 0.4696(4) 0.0203(9) Uani 1 1 d .
O23 O -0.2731(3) 0.21613(12) 0.5121(2) 0.0221(7) Uani 1 1 d .
C24 C -0.4078(5) 0.16468(19) 0.3582(4) 0.0237(10) Uani 1 1 d .
Br24 Br -0.34428(6) 0.20596(2) 0.25148(4) 0.04153(14) Uani 1 1 d .
C25 C -0.5038(5) 0.12045(18) 0.3187(4) 0.0215(10) Uani 1 1 d .
O25 O -0.5486(3) 0.10724(14) 0.2214(3) 0.0313(8) Uani 1 1 d .
C26 C -0.5565(5) 0.08539(18) 0.4064(4) 0.0214(10) Uani 1 1 d .
O26 O -0.6449(3) 0.04945(13) 0.3704(2) 0.0292(8) Uani 1 1 d .
P1 P 0.15986(13) 0.23272(6) 0.47941(10) 0.0284(3) Uani 1 1 d .
C101 C 0.1927(5) 0.2269(2) 0.6261(4) 0.0382(12) Uani 1 1 d .
H10A H 0.1994 0.2644 0.6591 0.057 Uiso 1 1 calc R
H10B H 0.2809 0.2068 0.6556 0.057 Uiso 1 1 calc R
H10C H 0.1159 0.2063 0.6447 0.057 Uiso 1 1 calc R
C111 C 0.1380(6) 0.1633(2) 0.4197(4) 0.0355(12) Uani 1 1 d .
H11A H 0.1334 0.1660 0.3392 0.053 Uiso 1 1 calc R
H11B H 0.2210 0.1404 0.4553 0.053 Uiso 1 1 calc R
C112 C 0.0055(6) 0.1334(2) 0.4337(4) 0.0357(13) Uani 1 1 d .
H11C H 0.0020 0.1361 0.5125 0.054 Uiso 1 1 calc R
H11D H -0.0783 0.1526 0.3875 0.054 Uiso 1 1 calc R
C113 C 0.0017(6) 0.0713(2) 0.3997(5) 0.0451(14) Uani 1 1 d .
H11E H 0.0004 0.0686 0.3199 0.068 Uiso 1 1 calc R
H11F H 0.0874 0.0524 0.4435 0.068 Uiso 1 1 calc R
C114 C -0.1245(7) 0.0423(2) 0.4189(5) 0.0542(17) Uani 1 1 d .
H11G H -0.1193 0.0421 0.4988 0.081 Uiso 1 1 calc R
H11H H -0.1273 0.0036 0.3919 0.081 Uiso 1 1 calc R
H11I H -0.2093 0.0621 0.3787 0.081 Uiso 1 1 calc R
C121 C 0.0037(5) 0.2721(2) 0.4235(4) 0.0304(11) Uani 1 1 d .
H12A H -0.0185 0.2698 0.3412 0.046 Uiso 1 1 calc R
H12B H -0.0740 0.2539 0.4472 0.046 Uiso 1 1 calc R
C122 C 0.0072(5) 0.3335(2) 0.4561(4) 0.0316(12) Uani 1 1 d .
H12C H 0.0384 0.3368 0.5383 0.047 Uiso 1 1 calc R
H12D H 0.0762 0.3534 0.4245 0.047 Uiso 1 1 calc R
C123 C -0.1346(6) 0.3613(2) 0.4151(5) 0.0470(14) Uani 1 1 d .
H12E H -0.2029 0.3415 0.4475 0.071 Uiso 1 1 calc R
H12F H -0.1662 0.3573 0.3331 0.071 Uiso 1 1 calc R
C124 C -0.1334(7) 0.4228(2) 0.4451(6) 0.0539(17) Uani 1 1 d .
H12G H -0.0956 0.4273 0.5257 0.081 Uiso 1 1 calc R
H12H H -0.2292 0.4375 0.4231 0.081 Uiso 1 1 calc R
H12I H -0.0748 0.4434 0.4059 0.081 Uiso 1 1 calc R
C131 C 0.3097(6) 0.2677(3) 0.4518(5) 0.0459(15) Uani 1 1 d .
H13A H 0.3251 0.3032 0.4943 0.069 Uiso 1 1 calc R
H13B H 0.3933 0.2439 0.4804 0.069 Uiso 1 1 calc R
C132 C 0.2984(7) 0.2807(3) 0.3309(5) 0.0623(19) Uani 1 1 d .
H13C H 0.2090 0.3004 0.2982 0.093 Uiso 1 1 calc R
H13D H 0.2986 0.2453 0.2892 0.093 Uiso 1 1 calc R
C133 C 0.4236(9) 0.3182(4) 0.3203(8) 0.085(3) Uani 1 1 d .
H13E H 0.5119 0.2978 0.3528 0.128 Uiso 1 1 calc R
H13F H 0.4172 0.3240 0.2402 0.128 Uiso 1 1 calc R
C134 C 0.4318(9) 0.3765(3) 0.3778(8) 0.092(3) Uani 1 1 d .
H13G H 0.3409 0.3954 0.3534 0.137 Uiso 1 1 calc R
H13H H 0.5038 0.3994 0.3574 0.137 Uiso 1 1 calc R
H13I H 0.4557 0.3716 0.4589 0.137 Uiso 1 1 calc R
P2 P 0.65602(14) 0.03715(6) 0.98450(12) 0.0323(3) Uani 1 1 d .
C201 C 0.6866(7) 0.0380(3) 1.1326(5) 0.0486(15) Uani 1 1 d .
H20A H 0.7816 0.0516 1.1663 0.073 Uiso 1 1 calc R
H20B H 0.6762 0.0000 1.1593 0.073 Uiso 1 1 calc R
H20C H 0.6186 0.0628 1.1535 0.073 Uiso 1 1 calc R
C211 C 0.4983(6) -0.0026(2) 0.9250(5) 0.0346(12) Uani 1 1 d .
H21A H 0.4194 0.0152 0.9479 0.052 Uiso 1 1 calc R
H21B H 0.4776 -0.0002 0.8428 0.052 Uiso 1 1 calc R
C212 C 0.5051(6) -0.0647(2) 0.9585(5) 0.0350(12) Uani 1 1 d .
H21C H 0.5797 -0.0836 0.9321 0.052 Uiso 1 1 calc R
H21D H 0.5283 -0.0678 1.0408 0.052 Uiso 1 1 calc R
C213 C 0.3656(7) -0.0931(2) 0.9083(6) 0.0506(16) Uani 1 1 d .
H21E H 0.3430 -0.0896 0.8261 0.076 Uiso 1 1 calc R
H21F H 0.2913 -0.0736 0.9342 0.076 Uiso 1 1 calc R
C214 C 0.3656(8) -0.1549(3) 0.9392(6) 0.0641(19) Uani 1 1 d .
H21G H 0.4411 -0.1743 0.9161 0.096 Uiso 1 1 calc R
H21H H 0.2755 -0.1717 0.9013 0.096 Uiso 1 1 calc R
H21I H 0.3805 -0.1585 1.0200 0.096 Uiso 1 1 calc R
C221 C 0.8069(6) 0.0036(3) 0.9567(6) 0.0594(19) Uani 1 1 d .
H22A H 0.8886 0.0283 0.9859 0.089 Uiso 1 1 calc R
H22B H 0.8240 -0.0315 1.0007 0.089 Uiso 1 1 calc R
C222 C 0.8040(8) -0.0101(3) 0.8439(6) 0.0651(19) Uani 1 1 d .
H22C H 0.8038 0.0249 0.8011 0.098 Uiso 1 1 calc R
H22D H 0.7164 -0.0306 0.8097 0.098 Uiso 1 1 calc R
C223 C 0.9324(8) -0.0470(3) 0.8354(7) 0.070(2) Uani 1 1 d .
H22E H 0.9314 -0.0497 0.7556 0.105 Uiso 1 1 calc R
H22F H 1.0186 -0.0264 0.8732 0.105 Uiso 1 1 calc R
C224 C 0.9442(10) -0.1050(4) 0.8818(7) 0.094(3) Uani 1 1 d .
H22G H 0.9637 -0.1033 0.9632 0.141 Uiso 1 1 calc R
H22H H 1.0205 -0.1248 0.8608 0.141 Uiso 1 1 calc R
H22I H 0.8560 -0.1251 0.8519 0.141 Uiso 1 1 calc R
C231 C 0.6321(5) 0.1077(2) 0.9318(4) 0.0313(12) Uani 1 1 d .
H23A H 0.7141 0.1303 0.9706 0.047 Uiso 1 1 calc R
H23B H 0.6299 0.1070 0.8516 0.047 Uiso 1 1 calc R
C232 C 0.5006(5) 0.1363(2) 0.9451(4) 0.0309(12) Uani 1 1 d .
H23C H 0.4179 0.1167 0.8984 0.046 Uiso 1 1 calc R
H23D H 0.4967 0.1331 1.0238 0.046 Uiso 1 1 calc R
C233 C 0.4931(6) 0.1975(2) 0.9128(4) 0.0389(13) Uani 1 1 d .
H23E H 0.4926 0.2008 0.8332 0.058 Uiso 1 1 calc R
H23F H 0.5776 0.2170 0.9573 0.058 Uiso 1 1 calc R
C234 C 0.3627(6) 0.2262(2) 0.9317(5) 0.0475(15) Uani 1 1 d .
H23G H 0.2787 0.2068 0.8886 0.071 Uiso 1 1 calc R
H23H H 0.3604 0.2653 0.9073 0.071 Uiso 1 1 calc R
H23I H 0.3653 0.2249 1.0111 0.071 Uiso 1 1 calc R

loop_
_atom_site_aniso_label
_atom_site_aniso_U_11
_atom_site_aniso_U_22
_atom_site_aniso_U_33
_atom_site_aniso_U_23
_atom_site_aniso_U_13
_atom_site_aniso_U_12
Cr1 0.0195(3) 0.0210(3) 0.0171(3) -0.0018(3) 0.0043(3) -0.0003(3)
Na1 0.0249(10) 0.0214(9) 0.0197(9) -0.0004(7) 0.0026(7) -0.0024(7)
C1 0.022(2) 0.024(2) 0.022(2) -0.001(2) 0.0095(19) 0.0039(19)
Br1 0.0489(3) 0.0423(3) 0.0214(2) -0.0027(2) 0.0119(2) 0.0212(3)
C2 0.018(2) 0.021(2) 0.018(2) -0.0061(19) 0.0083(18) -0.0070(18)
O2 0.0267(17) 0.0266(16) 0.0140(16) -0.0007(13) 0.0062(13) 0.0019(13)
C3 0.016(2) 0.019(2) 0.020(2) -0.0036(19) 0.0050(18) -0.0061(18)
O3 0.0215(16) 0.0226(15) 0.0198(15) -0.0022(14) 0.0072(12) 0.0016(13)
C4 0.018(2) 0.021(2) 0.025(2) -0.005(2) 0.0096(19) 0.0001(18)
Br4 0.0399(3) 0.0489(3) 0.0214(2) -0.0097(2) 0.0087(2) 0.0141(3)
C5 0.021(2) 0.029(2) 0.018(2) -0.003(2) 0.0075(19) -0.0048(19)
O5 0.039(2) 0.0345(19) 0.0161(17) 0.0012(15) 0.0041(15) 0.0120(16)
C6 0.019(2) 0.016(2) 0.019(2) -0.0013(18) 0.0058(18) -0.0025(18)
O6 0.0320(18) 0.0290(17) 0.0206(16) 0.0014(15) 0.0076(13) 0.0084(15)
C11 0.014(2) 0.024(2) 0.033(3) -0.003(2) 0.0075(18) -0.0020(18)
Br11 0.0168(2) 0.0423(3) 0.0596(4) -0.0156(3) 0.0134(2) -0.0034(2)
C12 0.016(2) 0.022(2) 0.019(2) 0.0010(19) 0.0027(18) -0.0019(18)
O12 0.0175(16) 0.0245(16) 0.0267(18) -0.0025(14) 0.0039(13) -0.0018(13)
C13 0.018(2) 0.026(2) 0.016(2) 0.0015(19) 0.0054(18) 0.0039(19)
O13 0.0187(16) 0.0236(16) 0.0238(17) -0.0037(14) 0.0059(13) 0.0011(13)
C14 0.012(2) 0.026(2) 0.027(2) -0.003(2) 0.0076(17) -0.0010(18)
Br14 0.0162(2) 0.0386(3) 0.0525(3) -0.0164(3) 0.0111(2) -0.0040(2)
C15 0.024(3) 0.024(2) 0.022(2) 0.002(2) 0.0048(19) -0.004(2)
O15 0.0223(18) 0.0242(17) 0.041(2) -0.0080(16) 0.0067(15) -0.0037(14)
C16 0.019(2) 0.024(2) 0.026(3) 0.002(2) 0.0049(19) 0.003(2)
O16 0.0249(18) 0.0247(17) 0.040(2) -0.0016(16) 0.0172(15) 0.0013(14)
C21 0.025(2) 0.026(2) 0.019(2) 0.004(2) 0.0092(19) -0.001(2)
Br21 0.0518(3) 0.0578(4) 0.0212(2) 0.0053(2) 0.0109(2) -0.0274(3)
C22 0.018(2) 0.018(2) 0.018(2) 0.0045(18) 0.0038(18) 0.0045(18)
O22 0.0242(17) 0.0291(17) 0.0154(16) -0.0021(14) 0.0065(13) -0.0015(14)
C23 0.019(2) 0.024(2) 0.019(2) 0.0052(19) 0.0058(18) 0.0008(19)
O23 0.0201(15) 0.0263(16) 0.0194(15) 0.0016(14) 0.0044(12) -0.0030(14)
C24 0.022(2) 0.032(3) 0.016(2) 0.006(2) 0.0040(18) -0.008(2)
Br24 0.0463(3) 0.0570(3) 0.0195(2) 0.0085(2) 0.0051(2) -0.0260(3)
C25 0.021(2) 0.022(2) 0.021(2) 0.001(2) 0.0048(19) -0.0002(18)
O25 0.038(2) 0.0391(19) 0.0165(18) -0.0015(15) 0.0059(15) -0.0128(16)
C26 0.024(2) 0.020(2) 0.021(2) 0.0034(19) 0.0075(19) -0.0033(19)
O26 0.0337(19) 0.0331(18) 0.0208(16) -0.0038(15) 0.0073(14) -0.0139(16)
P1 0.0251(6) 0.0357(7) 0.0257(7) 0.0040(6) 0.0090(5) 0.0040(5)
C101 0.038(3) 0.041(3) 0.034(3) -0.002(3) 0.005(2) -0.002(3)
C111 0.042(3) 0.037(3) 0.027(3) 0.002(2) 0.009(2) 0.017(2)
C112 0.045(3) 0.033(3) 0.027(3) -0.001(2) 0.005(2) 0.009(2)
C113 0.050(3) 0.040(3) 0.038(3) -0.005(3) -0.001(3) 0.011(3)
C114 0.064(4) 0.039(3) 0.046(4) -0.002(3) -0.010(3) 0.004(3)
C121 0.026(3) 0.033(3) 0.031(3) 0.000(2) 0.006(2) 0.000(2)
C122 0.028(3) 0.030(3) 0.036(3) 0.005(2) 0.008(2) -0.001(2)
C123 0.045(3) 0.038(3) 0.055(4) 0.005(3) 0.006(3) 0.007(3)
C124 0.054(4) 0.040(3) 0.067(5) 0.006(3) 0.015(3) 0.011(3)
C131 0.034(3) 0.060(4) 0.048(4) 0.010(3) 0.018(3) 0.009(3)
C132 0.054(4) 0.089(5) 0.054(4) 0.024(4) 0.033(3) 0.009(4)
C133 0.073(6) 0.102(6) 0.101(7) 0.034(5) 0.061(5) 0.014(5)
C134 0.080(6) 0.083(6) 0.112(7) 0.030(6) 0.025(5) -0.015(5)
P2 0.0296(7) 0.0346(7) 0.0341(7) -0.0101(6) 0.0106(6) -0.0041(6)
C201 0.056(4) 0.046(3) 0.036(3) 0.003(3) -0.002(3) 0.005(3)
C211 0.034(3) 0.031(3) 0.042(3) 0.002(2) 0.015(2) -0.002(2)
C212 0.045(3) 0.029(3) 0.036(3) 0.001(2) 0.020(3) -0.006(2)
C213 0.051(4) 0.044(3) 0.054(4) -0.002(3) 0.009(3) -0.024(3)
C214 0.074(5) 0.047(4) 0.075(5) 0.004(4) 0.027(4) -0.015(3)
C221 0.032(3) 0.068(4) 0.084(5) -0.029(4) 0.025(3) -0.014(3)
C222 0.068(5) 0.064(4) 0.066(5) -0.005(4) 0.023(4) -0.003(4)
C223 0.054(5) 0.069(5) 0.100(6) -0.027(4) 0.043(4) 0.000(4)
C224 0.101(7) 0.101(7) 0.090(6) -0.042(6) 0.041(5) -0.021(5)
C231 0.036(3) 0.037(3) 0.025(3) -0.007(2) 0.013(2) -0.016(2)
C232 0.038(3) 0.028(3) 0.026(3) -0.002(2) 0.006(2) -0.010(2)
C233 0.044(3) 0.034(3) 0.035(3) 0.005(2) 0.003(2) -0.012(2)
C234 0.049(3) 0.036(3) 0.055(4) 0.008(3) 0.009(3) 0.001(3)

loop_
_atom_type_symbol
_atom_type_description
_atom_type_scat_dispersion_real
_atom_type_scat_dispersion_imag
_atom_type_scat_source
C C 0.0033 0.0016 'International Tables Vol C Tables 4.2.6.8 and 6.1.1.4'
H H 0.0000 0.0000 'International Tables Vol C Tables 4.2.6.8 and 6.1.1.4'
O O 0.0106 0.0060 'International Tables Vol C Tables 4.2.6.8 and 6.1.1.4'
P P 0.1023 0.0942 'International Tables Vol C Tables 4.2.6.8 and 6.1.1.4'
Cr Cr 0.3209 0.6236 'International Tables Vol C Tables 4.2.6.8 and 6.1.1.4'
Br Br -0.2901 2.4595 'International Tables Vol C Tables 4.2.6.8 and 6.1.1.4'
Na Na 0.0362 0.0249 'International Tables Vol C Tables 4.2.6.8 and 6.1.1.4'

loop_
_geom_angle_atom_site_label_1
_geom_angle_atom_site_label_2
_geom_angle_atom_site_label_3
_geom_angle
_geom_angle_site_symmetry_1
_geom_angle_site_symmetry_3
O12 Cr1 O13 82.57(12) . .
O12 Cr1 O23 93.33(13) . .
O13 Cr1 O23 95.71(12) . .
O12 Cr1 O3 91.77(12) . .
O13 Cr1 O3 87.81(12) . .
O23 Cr1 O3 174.15(13) . .
O12 Cr1 O22 93.35(12) . .
O13 Cr1 O22 175.28(13) . .
O23 Cr1 O22 82.13(12) . .
O3 Cr1 O22 94.70(12) . .
O12 Cr1 O2 173.49(13) . .
O13 Cr1 O2 95.24(12) . .
O23 Cr1 O2 92.99(12) . .
O3 Cr1 O2 82.01(12) . .
O22 Cr1 O2 89.08(13) . .
O16 Na1 O6 99.78(13) 2_547 .
O16 Na1 O5 168.11(14) 2_547 .
O6 Na1 O5 70.63(12) . .
O16 Na1 O25 100.62(13) 2_547 1_656
O6 Na1 O25 95.35(13) . 1_656
O5 Na1 O25 87.56(14) . 1_656
O16 Na1 O26 86.33(13) 2_547 1_656
O6 Na1 O26 165.08(13) . 1_656
O5 Na1 O26 104.69(13) . 1_656
O25 Na1 O26 70.05(12) 1_656 1_656
O16 Na1 O15 70.70(12) 2_547 2_547
O6 Na1 O15 97.31(13) . 2_547
O5 Na1 O15 102.89(13) . 2_547
O25 Na1 O15 165.71(14) 1_656 2_547
O26 Na1 O15 97.56(13) 1_656 2_547
O16 Na1 C16 21.58(11) 2_547 2_547
O6 Na1 C16 108.63(13) . 2_547
O5 Na1 C16 153.91(14) . 2_547
O25 Na1 C16 118.14(14) 1_656 2_547
O26 Na1 C16 81.92(13) 1_656 2_547
O15 Na1 C16 51.02(12) 2_547 2_547
O16 Na1 C15 50.54(12) 2_547 2_547
O6 Na1 C15 106.54(13) . 2_547
O5 Na1 C15 124.21(14) . 2_547
O25 Na1 C15 145.73(14) 1_656 2_547
O26 Na1 C15 87.88(13) 1_656 2_547
O15 Na1 C15 21.62(11) 2_547 2_547
C16 Na1 C15 29.81(12) 2_547 2_547
O16 Na1 C6 119.89(13) 2_547 .
O6 Na1 C6 20.67(10) . .
O5 Na1 C6 50.07(11) . .
O25 Na1 C6 95.34(12) 1_656 .
O26 Na1 C6 152.56(13) 1_656 .
O15 Na1 C6 98.84(12) 2_547 .
C16 Na1 C6 125.40(13) 2_547 .
C15 Na1 C6 114.40(12) 2_547 .
O16 Na1 C5 148.77(13) 2_547 .
O6 Na1 C5 50.09(11) . .
O5 Na1 C5 20.61(11) . .
O25 Na1 C5 91.52(13) 1_656 .
O26 Na1 C5 124.90(13) 1_656 .
O15 Na1 C5 101.69(13) 2_547 .
C16 Na1 C5 146.82(13) 2_547 .
C15 Na1 C5 122.74(13) 2_547 .
C6 Na1 C5 29.48(10) . .
O16 Na1 C25 101.05(13) 2_547 1_656
O6 Na1 C25 115.19(13) . 1_656
O5 Na1 C25 89.65(13) . 1_656
O25 Na1 C25 20.52(11) 1_656 1_656
O26 Na1 C25 49.99(12) 1_656 1_656
O15 Na1 C25 147.48(13) 2_547 1_656
C16 Na1 C25 112.74(13) 2_547 1_656
C15 Na1 C25 133.43(13) 2_547 1_656
C6 Na1 C25 111.92(12) . 1_656
C5 Na1 C25 100.21(12) . 1_656
O16 Na1 C26 93.89(13) 2_547 1_656
O6 Na1 C26 144.45(13) . 1_656
O5 Na1 C26 97.99(13) . 1_656
O25 Na1 C26 49.67(12) 1_656 1_656
O26 Na1 C26 20.65(11) 1_656 1_656
O15 Na1 C26 118.20(13) 2_547 1_656
C16 Na1 C26 96.00(13) 2_547 1_656
C15 Na1 C26 107.48(13) 2_547 1_656
C6 Na1 C26 137.00(12) . 1_656
C5 Na1 C26 115.52(12) . 1_656
C25 Na1 C26 29.40(11) 1_656 1_656
C2 C1 C6 122.5(4) . .
C2 C1 Br1 119.3(3) . .
C6 C1 Br1 118.3(3) . .
O2 C2 C1 125.5(4) . .
O2 C2 C3 114.7(4) . .
C1 C2 C3 119.8(4) . .
C2 O2 Cr1 114.1(3) . .
O3 C3 C4 125.5(4) . .
O3 C3 C2 114.5(4) . .
C4 C3 C2 120.0(4) . .
C3 O3 Cr1 114.3(3) . .
C3 C4 C5 121.9(4) . .
C3 C4 Br4 119.4(3) . .
C5 C4 Br4 118.4(3) . .
O5 C5 C4 125.4(4) . .
O5 C5 C6 116.9(4) . .
C4 C5 C6 117.6(4) . .
O5 C5 Na1 41.8(2) . .
C4 C5 Na1 166.9(3) . .
C6 C5 Na1 75.2(2) . .
C5 O5 Na1 117.6(3) . .
O6 C6 C1 125.4(4) . .
O6 C6 C5 116.9(4) . .
C1 C6 C5 117.7(4) . .
O6 C6 Na1 41.8(2) . .
C1 C6 Na1 166.5(3) . .
C5 C6 Na1 75.3(2) . .
C6 O6 Na1 117.5(3) . .
C12 C11 C16 122.5(4) . .
C12 C11 Br11 118.9(3) . .
C16 C11 Br11 118.4(3) . .
O12 C12 C11 126.4(4) . .
O12 C12 C13 113.8(4) . .
C11 C12 C13 119.8(4) . .
C12 O12 Cr1 112.7(3) . .
O13 C13 C14 126.2(4) . .
O13 C13 C12 114.3(4) . .
C14 C13 C12 119.5(4) . .
C13 O13 Cr1 112.1(3) . .
C13 C14 C15 122.6(4) . .
C13 C14 Br14 119.4(3) . .
C15 C14 Br14 117.9(3) . .
O15 C15 C14 125.2(4) . .
O15 C15 C16 117.3(4) . .
C14 C15 C16 117.4(4) . .
O15 C15 Na1 44.5(2) . 2_557
C14 C15 Na1 164.8(3) . 2_557
C16 C15 Na1 74.1(2) . 2_557
C15 O15 Na1 113.8(3) . 2_557
O16 C16 C11 125.0(4) . .
O16 C16 C15 117.1(4) . .
C11 C16 C15 117.9(4) . .
O16 C16 Na1 43.8(2) . 2_557
C11 C16 Na1 160.3(3) . 2_557
C15 C16 Na1 76.1(2) . 2_557
C16 O16 Na1 114.6(3) . 2_557
C22 C21 C26 122.8(4) . .
C22 C21 Br21 119.7(3) . .
C26 C21 Br21 117.4(3) . .
O22 C22 C21 125.3(4) . .
O22 C22 C23 114.7(4) . .
C21 C22 C23 120.0(4) . .
C22 O22 Cr1 114.1(3) . .
O23 C23 C24 126.0(4) . .
O23 C23 C22 114.3(4) . .
C24 C23 C22 119.7(4) . .
C23 O23 Cr1 114.6(3) . .
C23 C24 C25 122.2(4) . .
C23 C24 Br24 120.4(3) . .
C25 C24 Br24 117.4(3) . .
O25 C25 C24 125.2(4) . .
O25 C25 C26 116.8(4) . .
C24 C25 C26 118.0(4) . .
O25 C25 Na1 42.0(2) . 1_454
C24 C25 Na1 164.6(3) . 1_454
C26 C25 Na1 75.6(2) . 1_454
C25 O25 Na1 117.5(3) . 1_454
O26 C26 C21 125.8(4) . .
O26 C26 C25 117.0(4) . .
C21 C26 C25 117.2(4) . .
O26 C26 Na1 42.1(2) . 1_454
C21 C26 Na1 166.5(3) . 1_454
C25 C26 Na1 75.0(2) . 1_454
C26 O26 Na1 117.2(3) . 1_454
C101 P1 C121 110.6(2) . .
C101 P1 C111 108.7(3) . .
C121 P1 C111 108.8(2) . .
C101 P1 C131 106.8(3) . .
C121 P1 C131 110.6(3) . .
C111 P1 C131 111.3(3) . .
P1 C101 H10A 109.5 . .
P1 C101 H10B 109.5 . .
H10A C101 H10B 109.5 . .
P1 C101 H10C 109.5 . .
H10A C101 H10C 109.5 . .
H10B C101 H10C 109.5 . .
C112 C111 P1 113.3(3) . .
C112 C111 H11A 108.9 . .
P1 C111 H11A 108.9 . .
C112 C111 H11B 108.9 . .
P1 C111 H11B 108.9 . .
H11A C111 H11B 107.7 . .
C113 C112 C111 112.2(4) . .
C113 C112 H11C 109.2 . .
C111 C112 H11C 109.2 . .
C113 C112 H11D 109.2 . .
C111 C112 H11D 109.2 . .
H11C C112 H11D 107.9 . .
C114 C113 C112 111.4(5) . .
C114 C113 H11E 109.3 . .
C112 C113 H11E 109.3 . .
C114 C113 H11F 109.3 . .
C112 C113 H11F 109.3 . .
H11E C113 H11F 108.0 . .
C113 C114 H11G 109.5 . .
C113 C114 H11H 109.5 . .
H11G C114 H11H 109.5 . .
C113 C114 H11I 109.5 . .
H11G C114 H11I 109.5 . .
H11H C114 H11I 109.5 . .
C122 C121 P1 116.5(3) . .
C122 C121 H12A 108.2 . .
P1 C121 H12A 108.2 . .
C122 C121 H12B 108.2 . .
P1 C121 H12B 108.2 . .
H12A C121 H12B 107.3 . .
C123 C122 C121 112.1(4) . .
C123 C122 H12C 109.2 . .
C121 C122 H12C 109.2 . .
C123 C122 H12D 109.2 . .
C121 C122 H12D 109.2 . .
H12C C122 H12D 107.9 . .
C122 C123 C124 113.2(5) . .
C122 C123 H12E 108.9 . .
C124 C123 H12E 108.9 . .
C122 C123 H12F 108.9 . .
C124 C123 H12F 108.9 . .
H12E C123 H12F 107.8 . .
C123 C124 H12G 109.5 . .
C123 C124 H12H 109.5 . .
H12G C124 H12H 109.5 . .
C123 C124 H12I 109.5 . .
H12G C124 H12I 109.5 . .
H12H C124 H12I 109.5 . .
C132 C131 P1 115.4(4) . .
C132 C131 H13A 108.4 . .
P1 C131 H13A 108.4 . .
C132 C131 H13B 108.4 . .
P1 C131 H13B 108.4 . .
H13A C131 H13B 107.5 . .
C131 C132 C133 110.1(6) . .
C131 C132 H13C 109.6 . .
C133 C132 H13C 109.6 . .
C131 C132 H13D 109.6 . .
C133 C132 H13D 109.6 . .
H13C C132 H13D 108.2 . .
C134 C133 C132 115.0(6) . .
C134 C133 H13E 108.5 . .
C132 C133 H13E 108.5 . .
C134 C133 H13F 108.5 . .
C132 C133 H13F 108.5 . .
H13E C133 H13F 107.5 . .
C133 C134 H13G 109.5 . .
C133 C134 H13H 109.5 . .
H13G C134 H13H 109.5 . .
C133 C134 H13I 109.5 . .
H13G C134 H13I 109.5 . .
H13H C134 H13I 109.5 . .
C201 P2 C231 109.6(3) . .
C201 P2 C221 105.8(3) . .
C231 P2 C221 112.6(3) . .
C201 P2 C211 109.0(3) . .
C231 P2 C211 108.8(2) . .
C221 P2 C211 110.9(3) . .
P2 C201 H20A 109.5 . .
P2 C201 H20B 109.5 . .
H20A C201 H20B 109.5 . .
P2 C201 H20C 109.5 . .
H20A C201 H20C 109.5 . .
H20B C201 H20C 109.5 . .
C212 C211 P2 114.9(4) . .
C212 C211 H21A 108.5 . .
P2 C211 H21A 108.5 . .
C212 C211 H21B 108.5 . .
P2 C211 H21B 108.5 . .
H21A C211 H21B 107.5 . .
C213 C212 C211 110.3(5) . .
C213 C212 H21C 109.6 . .
C211 C212 H21C 109.6 . .
C213 C212 H21D 109.6 . .
C211 C212 H21D 109.6 . .
H21C C212 H21D 108.1 . .
C212 C213 C214 112.8(5) . .
C212 C213 H21E 109.0 . .
C214 C213 H21E 109.0 . .
C212 C213 H21F 109.0 . .
C214 C213 H21F 109.0 . .
H21E C213 H21F 107.8 . .
C213 C214 H21G 109.5 . .
C213 C214 H21H 109.5 . .
H21G C214 H21H 109.5 . .
C213 C214 H21I 109.5 . .
H21G C214 H21I 109.5 . .
H21H C214 H21I 109.5 . .
C222 C221 P2 118.6(5) . .
C222 C221 H22A 107.7 . .
P2 C221 H22A 107.7 . .
C222 C221 H22B 107.7 . .
P2 C221 H22B 107.7 . .
H22A C221 H22B 107.1 . .
C221 C222 C223 112.4(6) . .
C221 C222 H22C 109.1 . .
C223 C222 H22C 109.1 . .
C221 C222 H22D 109.1 . .
C223 C222 H22D 109.1 . .
H22C C222 H22D 107.9 . .
C224 C223 C222 118.5(7) . .
C224 C223 H22E 107.7 . .
C222 C223 H22E 107.7 . .
C224 C223 H22F 107.7 . .
C222 C223 H22F 107.7 . .
H22E C223 H22F 107.1 . .
C223 C224 H22G 109.5 . .
C223 C224 H22H 109.5 . .
H22G C224 H22H 109.5 . .
C223 C224 H22I 109.5 . .
H22G C224 H22I 109.5 . .
H22H C224 H22I 109.5 . .
C232 C231 P2 114.8(3) . .
C232 C231 H23A 108.6 . .
P2 C231 H23A 108.6 . .
C232 C231 H23B 108.6 . .
P2 C231 H23B 108.6 . .
H23A C231 H23B 107.6 . .
C233 C232 C231 113.1(4) . .
C233 C232 H23C 109.0 . .
C231 C232 H23C 109.0 . .
C233 C232 H23D 109.0 . .
C231 C232 H23D 109.0 . .
H23C C232 H23D 107.8 . .
C232 C233 C234 112.2(5) . .
C232 C233 H23E 109.2 . .
C234 C233 H23E 109.2 . .
C232 C233 H23F 109.2 . .
C234 C233 H23F 109.2 . .
H23E C233 H23F 107.9 . .
C233 C234 H23G 109.5 . .
C233 C234 H23H 109.5 . .
H23G C234 H23H 109.5 . .
C233 C234 H23I 109.5 . .
H23G C234 H23I 109.5 . .
H23H C234 H23I 109.5 . .

loop_
_geom_bond_atom_site_label_1
_geom_bond_atom_site_label_2
_geom_bond_distance
_geom_bond_site_symmetry_2
Cr1 O12 1.956(3) .
Cr1 O13 1.963(3) .
Cr1 O23 1.966(3) .
Cr1 O3 1.970(3) .
Cr1 O22 1.972(3) .
Cr1 O2 1.976(3) .
Na1 O16 2.305(3) 2_547
Na1 O6 2.313(3) .
Na1 O5 2.316(4) .
Na1 O25 2.324(4) 1_656
Na1 O26 2.329(3) 1_656
Na1 O15 2.341(4) 2_547
Na1 C16 3.026(5) 2_547
Na1 C15 3.053(5) 2_547
Na1 C6 3.078(5) .
Na1 C5 3.080(5) .
Na1 C25 3.080(5) 1_656
Na1 C26 3.087(5) 1_656
C1 C2 1.366(6) .
C1 C6 1.416(6) .
C1 Br1 1.891(4) .
C2 O2 1.283(5) .
C2 C3 1.514(6) .
C3 O3 1.288(5) .
C3 C4 1.371(6) .
C4 C5 1.417(6) .
C4 Br4 1.885(4) .
C5 O5 1.223(5) .
C5 C6 1.567(5) .
C6 O6 1.225(5) .
C11 C12 1.367(6) .
C11 C16 1.404(6) .
C11 Br11 1.894(4) .
C12 O12 1.300(5) .
C12 C13 1.527(6) .
C13 O13 1.295(5) .
C13 C14 1.360(6) .
C14 C15 1.418(6) .
C14 Br14 1.901(4) .
C15 O15 1.230(5) .
C15 C16 1.564(6) .
C15 Na1 3.053(5) 2_557
O15 Na1 2.341(4) 2_557
C16 O16 1.224(5) .
C16 Na1 3.026(5) 2_557
O16 Na1 2.305(3) 2_557
C21 C22 1.362(6) .
C21 C26 1.419(6) .
C21 Br21 1.891(4) .
C22 O22 1.289(5) .
C22 C23 1.517(6) .
C23 O23 1.288(5) .
C23 C24 1.373(6) .
C24 C25 1.419(6) .
C24 Br24 1.884(4) .
C25 O25 1.216(5) .
C25 C26 1.565(6) .
C25 Na1 3.080(5) 1_454
O25 Na1 2.324(4) 1_454
C26 O26 1.224(5) .
C26 Na1 3.087(5) 1_454
O26 Na1 2.329(3) 1_454
P1 C101 1.771(5) .
P1 C121 1.788(5) .
P1 C111 1.805(5) .
P1 C131 1.807(6) .
C101 H10A 0.9800 .
C101 H10B 0.9800 .
C101 H10C 0.9800 .
C111 C112 1.540(8) .
C111 H11A 0.9900 .
C111 H11B 0.9900 .
C112 C113 1.538(7) .
C112 H11C 0.9900 .
C112 H11D 0.9900 .
C113 C114 1.498(9) .
C113 H11E 0.9900 .
C113 H11F 0.9900 .
C114 H11G 0.9800 .
C114 H11H 0.9800 .
C114 H11I 0.9800 .
C121 C122 1.519(6) .
C121 H12A 0.9900 .
C121 H12B 0.9900 .
C122 C123 1.515(7) .
C122 H12C 0.9900 .
C122 H12D 0.9900 .
C123 C124 1.515(8) .
C123 H12E 0.9900 .
C123 H12F 0.9900 .
C124 H12G 0.9800 .
C124 H12H 0.9800 .
C124 H12I 0.9800 .
C131 C132 1.508(8) .
C131 H13A 0.9900 .
C131 H13B 0.9900 .
C132 C133 1.561(10) .
C132 H13C 0.9900 .
C132 H13D 0.9900 .
C133 C134 1.557(11) .
C133 H13E 0.9900 .
C133 H13F 0.9900 .
C134 H13G 0.9800 .
C134 H13H 0.9800 .
C134 H13I 0.9800 .
P2 C201 1.785(6) .
P2 C231 1.799(5) .
P2 C221 1.801(6) .
P2 C211 1.812(5) .
C201 H20A 0.9800 .
C201 H20B 0.9800 .
C201 H20C 0.9800 .
C211 C212 1.536(7) .
C211 H21A 0.9900 .
C211 H21B 0.9900 .
C212 C213 1.519(8) .
C212 H21C 0.9900 .
C212 H21D 0.9900 .
C213 C214 1.525(8) .
C213 H21E 0.9900 .
C213 H21F 0.9900 .
C214 H21G 0.9800 .
C214 H21H 0.9800 .
C214 H21I 0.9800 .
C221 C222 1.432(9) .
C221 H22A 0.9900 .
C221 H22B 0.9900 .
C222 C223 1.569(9) .
C222 H22C 0.9900 .
C222 H22D 0.9900 .
C223 C224 1.494(11) .
C223 H22E 0.9900 .
C223 H22F 0.9900 .
C224 H22G 0.9800 .
C224 H22H 0.9800 .
C224 H22I 0.9800 .
C231 C232 1.514(7) .
C231 H23A 0.9900 .
C231 H23B 0.9900 .
C232 C233 1.512(7) .
C232 H23C 0.9900 .
C232 H23D 0.9900 .
C233 C234 1.530(8) .
C233 H23E 0.9900 .
C233 H23F 0.9900 .
C234 H23G 0.9800 .
C234 H23H 0.9800 .
C234 H23I 0.9800 .
